data_2004017
loop_
_publ_author_name
'Janczak, J.'
'Kubiak, R.'

_publ_section_title
;
 Gadolinium(III) Bicyclic Phthalocyanine
;
_journal_issue 10
_journal_name_full 'Acta Crystallographica Section C'
_journal_page_first 2039
_journal_page_last 2042
_journal_paper_doi 10.1107/S0108270195005300
_journal_volume 51
_journal_year 1995
_chemical_compound_source 'see text'
_chemical_formula_sum 'C48 H24 Gd N13'
_chemical_formula_weight 940.1
_space_group_IT_number 2
_symmetry_cell_setting triclinic
_symmetry_space_group_name_Hall '-P 1'
_symmetry_space_group_name_H-M 'P -1'
_atom_type_scat_source 'SHELXTL93 (Sheldrick, 1993)'
_cell_angle_alpha 75.62(3)
_cell_angle_beta 86.00(3)
_cell_angle_gamma 65.12(3)
_cell_formula_units_Z 2
_cell_length_a 11.683(2)
_cell_length_b 12.388(3)
_cell_length_c 15.978(3)
_cell_measurement_reflns_used 20
_cell_measurement_temperature 295
_cell_measurement_theta_max 18
_cell_measurement_theta_min 12
_cell_volume 2030.5(9)
_diffrn_measurement_device 'KUMA KM-4'
_diffrn_measurement_method '\w/2\q scans'
_diffrn_radiation_type MoK\a
_diffrn_radiation_wavelength 0.71073
_diffrn_reflns_av_R_equivalents 0.0289
_diffrn_reflns_limit_h_max 12
_diffrn_reflns_limit_h_min -12
_diffrn_reflns_limit_k_max 13
_diffrn_reflns_limit_k_min -13
_diffrn_reflns_limit_l_max 16
_diffrn_reflns_limit_l_min -16
_diffrn_reflns_number 10989
_diffrn_reflns_theta_max 25
_diffrn_standards_decay_% <1
_diffrn_standards_interval_count 50
_diffrn_standards_number 2
_exptl_absorpt_coefficient_mu 1.691
_exptl_absorpt_correction_type none
_exptl_crystal_colour green
_exptl_crystal_density_diffrn 1.537
_exptl_crystal_density_meas 1.53
_exptl_crystal_density_method 'flotation in?'
_exptl_crystal_size_max 0.32
_exptl_crystal_size_mid 0.28
_exptl_crystal_size_min 0.26
_refine_diff_density_max 2.51
_refine_diff_density_min -0.59
_refine_ls_extinction_coef \c=0.0002(1)
_refine_ls_extinction_method F~c~=F(1+0.002\cF^2^/sin2\q)^-1/4^
_refine_ls_goodness_of_fit_obs 1.23
_refine_ls_hydrogen_treatment refxyz
_refine_ls_number_parameters 656
_refine_ls_number_reflns 4736
_refine_ls_R_factor_obs 0.047
_refine_ls_shift/esd_max 0.005
_refine_ls_structure_factor_coef F
_refine_ls_weighting_details w=1/\s^2^(F)
_refine_ls_weighting_scheme calc
_refine_ls_wR_factor_obs 0.068
_reflns_number_observed 4736
_reflns_number_total 6410
_reflns_observed_criterion F>4\s(F)
_cod_data_source_file ka1117.cif
_cod_data_source_block ka1117a
_cod_depositor_comments
;
The following automatic conversions were performed:

'_refine_ls_weighting_scheme' value ' w=1/\s^2^(F)' was changed to
'calc'. New tag '_refine_ls_weighting_details' was created. The value
of the new tag was set to 'w=1/\s^2^(F)'.

Automatic conversion script
Id: cif_fix_values 3143 2015-03-26 13:38:13Z robertas 
;
_cod_original_cell_volume 2030.5(6)
_cod_database_code 2004017

loop_
_symmetry_equiv_pos_as_xyz
x,y,z
-x,-y,-z

loop_
_atom_site_label
_atom_site_fract_x
_atom_site_fract_y
_atom_site_fract_z
_atom_site_U_iso_or_equiv
Gd(1) .08149(4) .45457(4) .26255(3) .0267(2)
N(1) .2678(6) .4675(6) .2470(4) .031(3)
N(2) .4147(6) .2596(6) .2417(4) .033(3)
N(3) .1943(6) .2909(6) .2100(4) .031(3)
N(4) .0524(6) .2963(6) .1059(4) .032(3)
N(5) -.0358(6) .4921(6) .1432(4) .033(3)
N(6) -.1753(6) .7100(6) .1235(4) .032(3)
N(7) .0156(6) .6572(6) .2150(4) .030(3)
N(8) .2058(7) .6862(6) .2257(5) .039(3)
N(9) .3285(6) .1439(6) .3372(4) .032(3)
N(10) .1390(7) .2972(6) .3830(4) .036(3)
N(11) -.0316(7) .3691(6) .4803(5) .040(3)
N(12) -.0803(6) .5333(6) .3495(4) .032(3)
N(13) -.2048(6) .7403(6) .2600(4) .034(3)
C(1) .2861(8) .5699(8) .2396(5) .037(4)
C(2) .4214(8) .5416(8) .2399(6) .038(4)
C(3) .4890(8) .6107(5) .2387(6) .049(5)
C(4) .6205(9) .5525(9) .2370(7) .055(5)
C(5) .6816(4) .4297(10) .2387(7) .057(5)
C(6) .6135(7) .3570(5) .2395(6) .047(4)
C(7) .4839(7) .4157(8) .2425(5) .036(3)
C(8) .3854(8) .3710(8) .2451(5) .034(3)
C(9) .3238(7) .2057(7) .2473(5) .031(3)
C(10) .3653(8) .1100(7) .1957(6) .037(3)
C(11) .4779(6) .0088(8) .1983(5) .038(4)
C(12) .4868(6) -.0688(6) .1439(6) .045(4)
C(13) .3878(8) -.0410(7) .0884(5) .046(4)
C(14) .2749(6) .0631(7) .0845(5) .037(4)
C(15) .2666(7) .1356(7) .1398(5) .034(3)
C(16) .1622(7) .2498(7) .1519(5) .029(3)
C(17) -.0357(7) .4085(6) .1040(5) .028(3)
C(18) -.1502(8) .4605(7) .0483(5) .031(3)
C(19) -.1993(7) .4044(5) .0021(6) .040(4)
C(20) -.3203(9) .4767(9) -.0359(6) .049(5)
C(21) -.3879(5) .5998(8) -.0315(6) .046(2)
C(22) -.3338(8) .6541(4) .0121(6) .039(4)
C(23) -.2158(7) .5784(7) .0509(5) .031(3)
C(24) -.1422(7) .6056(7) .1104(5) .031(3)
C(25) -.1184(8) .7367(7) .1888(5) .034(3)
C(26) -.1183(8) .8631(7) .1575(5) .035(4)
C(27) -.2157(5) .9770(8) .1216(6) .041(4)
C(28) -.1856(7) 1.0785(6) .1011(6) .050(4)
C(29) -.0672(11) 1.0686(7) .1212(8) .065(5)
C(30) .0330(6) .9515(8) .1556(7) .052(4)
C(31) .0016(8) .8520(7) .1724(6) .038(4)
C(32) .0801(8) .7222(7) .2067(5) .036(3)
C(33) .2491(8) .1855(7) .3921(5) .034(3)
C(34) .2597(8) .1151(7) .4819(5) .033(3)
C(35) .3509(6) .0004(8) .5251(5) .046(4)
C(36) .3311(8) -.0437(6) .6103(6) .051(4)
C(37) .2228(10) .0204(9) .6516(3) .052(5)
C(38) .1281(6) .1352(8) .6073(5) .044(4)
C(39) .1530(8) .1791(8) .5223(5) .035(4)
C(40) .0811(8) .2932(7) .4587(6) .037(4)
C(41) -.1024(8) .4740(8) .4273(5) .035(3)
C(42) -.2295(8) .5470(8) .4548(6) .043(4)
C(43) -.2952(9) .5150(7) .5264(5) .056(5)
C(44) -.4191(10) .6022(10) .5309(6) .063(5)
C(45) -.4716(6) .7099(9) .4675(8) .064(5)
C(46) -.4020(9) .7424(6) .3972(5) .049(4)
C(47) -.2792(8) .6535(7) .3928(6) .037(4)
C(48) -.1862(7) .6501(7) .3257(5) .031(3)
H(3) .4480(14) .6994(6) .2397(13) .070(3)
H(4) .6715(10) .6012(10) .2333(14) .070(4)
H(5) .7763(5) .3918(14) .2372(14) .070(2)
H(6) .6543(14) .2689(6) .2369(13) .070(3)
H(11) .5494(11) -.0088(14) .2380(10) .070(4)
H(12) .5667(11) -.1443(10) .1451(13) .069(3)
H(13) .3960(14) -.0966(11) .0501(9) .070(3)
H(14) .2035(11) .0811(14) .0441(10) .070(4)
H(19) -.1527(14) .3189(7) -.0052(12) .070(5)
H(20) -.3608(12) .4392(11) -.0660(11) .070(3)
H(21) -.4755(8) .6478(14) -.0576(12) .070(3)
H(22) -.3749(14) .7419(6) .0151(13) .070(4)
H(27) -.3015(7) .9841(13) .1086(13) .070(4)
H(28) -.2534(12) 1.1600(10) .0732(13) .070(4)
H(29) -.0465(12) 1.1415(8) .1064(14) .070(3)
H(30) .1202(7) .9426(13) .1663(13) .070(5)
H(35) .4266(11) -.0426(13) .4933(10) .070(2)
H(36) .3969(12) -.1218(11) .6448(11) .070(4)
H(37) .2102(14) -.0157(14) .7130(5) .070(4)
H(38) .0496(11) .1806(13) .6358(10) .070(4)
H(43) -.2598(14) .4376(11) .5729(10) .071(3)
H(44) -.4704(12) .5835(14) .5804(9) .070(5)
H(45) -.5626(7) .7666(13) .4690(14) .070(4)
H(46) -.4390(14) .8204(11) .3512(10) .070(4)

loop_
_geom_angle_atom_site_label_1
_geom_angle_atom_site_label_2
_geom_angle_atom_site_label_3
_geom_angle
_geom_angle_publ_flag
N(1) Gd(1) N(3) 79.3(3) yes
N(3) Gd(1) N(5) 78.0(2) yes
N(3) Gd(1) N(7) 135.9(2) yes
N(1) Gd(1) N(10) 96.7(3) yes
N(5) Gd(1) N(10) 130.9(3) yes
N(1) Gd(1) N(12) 130.2(3) yes
N(5) Gd(1) N(12) 98.0(2) yes
N(10) Gd(1) N(12) 79.7(2) yes
N(1) Gd(1) N(5) 119.2(2) yes
N(1) Gd(1) N(7) 79.9(2) yes
N(5) Gd(1) N(7) 78.9(3) yes
N(3) Gd(1) N(10) 77.0(2) yes
N(7) Gd(1) N(10) 144.0(3) yes
N(3) Gd(1) N(12) 144.4(3) yes
N(7) Gd(1) N(12) 75.9(2) yes
Gd(1) N(1) C(8) 126.3(7) no
C(8) N(2) C(9) 124.2(6) no
Gd(1) N(3) C(16) 129.7(5) no
C(16) N(4) C(17) 121.7(8) no
Gd(1) N(5) C(24) 123.6(5) no
C(24) N(6) C(25) 124.7(4) no
Gd(1) N(7) C(32) 128.8(4) no
C(1) N(8) C(32) 120.9(8) no
Gd(1) N(10) C(33) 124.7(4) no
C(33) N(10) C(40) 107.6(4) no
Gd(1) N(12) C(41) 126.6(3) no
C(41) N(12) C(48) 107.4(4) no
N(1) C(1) N(8) 131.3(9) no
N(8) C(1) C(2) 117.6(10) no
C(1) C(2) C(7) 105.6(9) no
C(2) C(3) C(4) 117.9(7) no
C(4) C(3) H(3) 119.1(10) no
C(3) C(4) H(4) 119.6(9) no
C(4) C(5) C(6) 121.6(6) no
C(6) C(5) H(5) 119.8(10) no
C(5) C(6) H(6) 123.8(8) no
C(2) C(7) C(6) 122.1(9) no
C(6) C(7) C(8) 131.3(8) no
N(1) C(8) C(7) 109.0(8) no
N(2) C(9) N(3) 116.0(6) no
N(3) C(9) N(9) 114.7(6) no
N(3) C(9) C(10) 102.8(7) no
C(9) C(10) C(11) 130.6(9) no
C(11) C(10) C(15) 120.5(9) no
C(10) C(11) H(11) 120.4(9) no
C(11) C(12) C(13) 120.9(6) no
C(13) C(12) H(12) 119.4(9) no
C(12) C(13) H(13) 119.8(7) no
C(13) C(14) C(15) 116.8(7) no
C(15) C(14) H(14) 123.0(6) no
C(10) C(15) C(16) 106.9(8) no
N(3) C(16) N(4) 129.3(7) no
N(4) C(16) C(15) 120.0(8) no
N(4) C(17) C(18) 120.6(8) no
C(1) N(1) C(8) 107.9(7) no
Gd(1) N(3) C(9) 119.5(6) no
C(9) N(3) C(16) 110.6(6) no
Gd(1) N(5) C(17) 126.2(4) no
C(17) N(5) C(24) 108.8(6) no
Gd(1) N(7) C(25) 120.7(5) no
C(25) N(7) C(32) 110.5(4) no
C(9) N(9) C(33) 125.2(5) no
Gd(1) N(10) C(40) 127.6(4) no
C(40) N(11) C(41) 122.3(5) no
Gd(1) N(12) C(48) 125.5(4) no
C(25) N(13) C(48) 123.8(4) no
N(1) C(1) C(2) 110.8(7) no
C(1) C(2) C(3) 133.7(8) no
C(3) C(2) C(7) 120.8(8) no
C(2) C(3) H(3) 123.0(8) no
C(3) C(4) C(5) 121.3(10) no
C(5) C(4) H(4) 119.1(8) no
C(4) C(5) H(5) 118.5(11) no
C(5) C(6) C(7) 116.1(7) no
C(7) C(6) H(6) 120.0(9) no
C(2) C(7) C(8) 106.6(7) no
N(1) C(8) N(2) 130.6(9) no
N(2) C(8) C(7) 120.4(7) no
N(2) C(9) N(9) 105.0(7) no
N(2) C(9) C(10) 110.5(7) no
N(9) C(9) C(10) 107.6(7) no
C(9) C(10) C(15) 108.9(6) no
C(10) C(11) C(12) 117.5(7) no
C(12) C(11) H(11) 122.0(6) no
C(11) C(12) H(12) 119.7(8) no
C(12) C(13) C(14) 121.5(9) no
C(14) C(13) H(13) 118.7(9) no
C(13) C(14) H(14) 120.2(9) no
C(10) C(15) C(14) 122.8(6) no
C(14) C(15) C(16) 130.3(7) no
N(3) C(16) C(15) 110.7(7) no
N(4) C(17) N(5) 129.7(8) no
N(5) C(17) C(18) 109.7(5) no
C(17) C(18) C(19) 130.6(3) no
C(19) C(18) C(23) 120.7(4) no
C(18) C(19) H(19) 124.3(9) no
C(19) C(20) C(21) 122.1(5) no
C(21) C(20) H(20) 119.0(11) no
C(20) C(21) H(21) 119.8(8) no
C(21) C(22) C(23) 115.8(5) no
C(23) C(22) H(22) 120.1(9) no
C(18) C(23) C(24) 107.0(6) no
N(5) C(24) N(6) 131.4(5) no
N(6) C(24) C(23) 122.9(3) no
N(6) C(25) N(13) 103.3(4) no
N(6) C(25) C(26) 110.7(2) no
N(13) C(25) C(26) 108.2(3) no
C(25) C(26) C(31) 108.0(4) no
C(26) C(27) C(28) 116.9(5) no
C(28) C(27) H(27) 122.1(11) no
C(27) C(28) H(28) 117.8(9) no
C(28) C(29) C(30) 120.8(4) no
C(30) C(29) H(29) 117.5(9) no
C(29) C(30) H(30) 121.6(8) no
C(26) C(31) C(30) 123.1(3) no
C(30) C(31) C(32) 129.8(4) no
N(7) C(32) C(31) 111.6(2) no
N(9) C(33) N(10) 130.7(4) no
N(10) C(33) C(34) 107.7(3) no
C(33) C(34) C(39) 107.3(4) no
C(34) C(35) C(36) 117.1(3) no
C(36) C(35) H(35) 124.3(8) no
C(35) C(36) H(36) 119.7(8) no
C(36) C(37) C(38) 121.3(6) no
C(38) C(37) H(37) 118.9(8) no
C(37) C(38) H(38) 121.9(8) no
C(34) C(39) C(38) 122.9(4) no
C(38) C(39) C(40) 130.8(6) no
N(10) C(40) C(39) 110.9(2) no
N(11) C(41) N(12) 131.7(4) no
N(12) C(41) C(42) 110.2(2) no
C(41) C(42) C(47) 106.8(4) no
C(42) C(43) C(44) 115.2(6) no
C(44) C(43) H(43) 119.80(10) no
C(43) C(44) H(44) 118.4(10) no
C(44) C(45) C(46) 122.3(4) no
C(46) C(45) H(45) 117.6(8) no
C(45) C(46) H(46) 122.8(9) no
C(42) C(47) C(46) 121.6(4) no
C(46) C(47) C(48) 130.3(4) no
N(12) C(48) C(47) 107.5(3) no
C(17) C(18) C(23) 108.5(3) no
C(18) C(19) C(20) 116.1(5) no
C(20) C(19) H(19) 119.6(10) no
C(19) C(20) H(20) 118.9(9) no
C(20) C(21) C(22) 120.2(4) no
C(22) C(21) H(21) 120.0(9) no
C(21) C(22) H(22) 124.1(11) no
C(18) C(23) C(22) 125.0(5) no
C(22) C(23) C(24) 127.7(5) no
N(5) C(24) C(23) 105.8(3) no
N(6) C(25) N(7) 118.0(4) no
N(7) C(25) N(13) 114.0(3) no
N(7) C(25) C(26) 102.6(3) no
C(25) C(26) C(27) 130.7(3) no
C(27) C(26) C(31) 121.2(4) no
C(26) C(27) H(27) 121.0(9) no
C(27) C(28) C(29) 121.8(5) no
C(29) C(28) H(28) 120.3(9) no
C(28) C(29) H(29) 121.3(8) no
C(29) C(30) C(31) 115.8(5) no
C(31) C(30) H(30) 122.6(9) no
C(26) C(31) C(32) 107.1(3) no
N(7) C(32) N(8) 129.8(4) no
N(8) C(32) C(31) 118.6(3) no
N(9) C(33) C(34) 121.5(2) no
C(33) C(34) C(35) 131.1(5) no
C(35) C(34) C(39) 121.4(4) no
C(34) C(35) H(35) 118.7(9) no
C(35) C(36) C(37) 121.9(5) no
C(37) C(36) H(36) 118.4(8) no
C(36) C(37) H(37) 119.7(9) no
C(37) C(38) C(39) 115.3(5) no
C(39) C(38) H(38) 122.7(9) no
C(34) C(39) C(40) 106.3(4) no
N(10) C(40) N(11) 130.7(4) no
N(11) C(40) C(39) 118.1(3) no
N(11) C(41) C(42) 118.1(3) no
C(41) C(42) C(43) 129.2(3) no
C(43) C(42) C(47) 123.9(4) no
C(42) C(43) H(43) 124.9(9) no
C(43) C(44) C(45) 121.5(5) no
C(45) C(44) H(44) 120.0(9) no
C(44) C(45) H(45) 120.1(9) no
C(45) C(46) C(47) 115.4(3) no
C(47) C(46) H(46) 121.7(7) no
C(42) C(47) C(48) 108.0(5) no
N(12) C(48) N(13) 130.2(4) no
N(13) C(48) C(47) 122.4(3) no

loop_
_geom_bond_atom_site_label_1
_geom_bond_atom_site_label_2
_geom_bond_distance
_geom_bond_publ_flag
Gd(1) N(1) 2.241(7) yes
Gd(1) N(5) 2.263(7) yes
Gd(1) N(10) 2.274(6) yes
Gd(1) N(3) 2.235(7) yes
Gd(1) N(7) 2.231(6) yes
Gd(1) N(12) 2.282(6) yes
N(2) C(8) 1.289(12) yes
N(7) C(32) 1.296(11) yes
N(13) C(48) 1.281(12) yes
N(6) C(24) 1.252(11) yes
N(9) C(33) 1.266(12) yes
N(2) C(9) 1.461(13) yes
N(6) C(25) 1.447(12) yes
N(9) C(9) 1.442(10) yes
N(3) C(9) 1.493(9) yes
N(7) C(25) 1.478(9) yes
N(13) C(25) 1.464(10) yes
C(9) C(10) 1.505(13) yes
C(25) C(26) 1.521(13) yes
N(1) C(1) 1.350(14) no
N(4) C(16) 1.347(10) no
N(5) C(17) 1.337(12) no
N(8) C(1) 1.319(10) no
N(10) C(33) 1.421(9) no
N(11) C(40) 1.340(8) no
N(12) C(41) 1.347(9) no
C(1) C(2) 1.468(13) no
C(2) C(7) 1.408(13) no
C(3) H(3) 1.001(12) no
C(4) H(4) 1.002(11) no
C(5) H(5) 1.005(12) no
C(6) H(6) 1.001(12) no
C(10) C(15) 1.387(13) no
C(11) H(11) 1.000(12) no
C(12) H(12) 1.003(11) no
C(13) H(13) 1.003(12) no
C(14) H(14) 1.006(10) no
C(17) C(18) 1.467(8) no
C(18) C(23) 1.344(9) no
C(19) H(19) 1.000(13) no
C(20) H(20) 0.999(10) no
C(21) H(21) 1.000(11) no
C(22) H(22) 1.000(9) no
C(26) C(31) 1.380(11) no
C(27) H(27) 1.000(9) no
C(28) H(28) 0.999(9) no
C(29) H(29) 1.000(12) no
C(30) H(30) 1.000(11) no
C(33) C(34) 1.466(10) no
C(34) C(39) 1.382(8) no
C(35) H(35) 1.001(13) no
C(36) H(36) 1.000(12) no
C(37) H(37) 1.000(13) no
C(38) H(38) 1.000(12) no
C(41) C(42) 1.481(10) no
N(1) C(8) 1.396(9) no
N(3) C(16) 1.307(13) no
N(4) C(17) 1.331(9) no
N(5) C(24) 1.432(9) no
N(8) C(32) 1.375(10) no
N(10) C(40) 1.343(9) no
N(11) C(41) 1.318(10) no
N(12) C(48) 1.433(10) no
C(2) C(3) 1.383(15) no
C(3) C(4) 1.397(12) no
C(4) C(5) 1.376(15) no
C(5) C(6) 1.428(14) no
C(6) C(7) 1.381(11) no
C(7) C(8) 1.465(15) no
C(10) C(11) 1.378(9) no
C(11) C(12) 1.416(14) no
C(12) C(13) 1.379(13) no
C(13) C(14) 1.395(9) no
C(14) C(15) 1.380(14) no
C(15) C(16) 1.476(10) no
C(18) C(19) 1.415(9) no
C(19) C(20) 1.397(11) no
C(20) C(21) 1.410(13) no
C(21) C(22) 1.410(12) no
C(22) C(23) 1.381(11) no
C(23) C(24) 1.508(11) no
C(26) C(27) 1.397(13) no
C(27) C(28) 1.401(11) no
C(28) C(29) 1.390(11) no
C(29) C(30) 1.429(11) no
C(30) C(31) 1.390(11) no
C(31) C(32) 1.455(13) no
C(34) C(35) 1.404(9) no
C(35) C(36) 1.377(11) no
C(36) C(37) 1.402(9) no
C(37) C(38) 1.426(10) no
C(38) C(39) 1.392(10) no
C(39) C(40) 1.464(12) no
C(42) C(43) 1.400(10) no
C(42) C(47) 1.358(9) no
C(43) H(43) 0.999(13) no
C(44) H(44) 1.000(12) no
C(45) H(45) 1.000(13) no
C(46) H(46) 1.000(12) no
C(43) C(44) 1.406(9) no
C(44) C(45) 1.381(9) no
C(45) C(46) 1.418(10) no
C(46) C(47) 1.403(9) no
C(47) C(48) 1.468(9) no
